data_1511952
loop_
_publ_author_name
'Zong, Jie'
'Mague, Joel T.'
'Kraml, Christina M.'
'Pascal, Robert A.'

_publ_section_title
;
 A Congestedin,in-Diphosphine
;
_journal_issue 9
_journal_name_full 'Organic Letters'
_journal_page_first 2179
_journal_paper_doi 10.1021/ol400728m
_journal_volume 15
_journal_year 2013
_chemical_compound_source 'chemical synthesis'
_chemical_formula_moiety 'C39 H30 O6 P2 S3, 1.5(C2 H6 O S)'
_chemical_formula_sum 'C42 H39 O7.5 P2 S4.5'
_chemical_formula_weight 869.94
_chemical_name_common
;
 in,in-bis(triarylphosphine) hexaoxide
;
_chemical_name_systematic
;
 ?
;
_space_group_crystal_system orthorhombic
_space_group_IT_number 33
_space_group_name_Hall 'P 2c -2n'
_space_group_name_H-M_alt 'P n a 21'
_symmetry_space_group_name_Hall 'P 2c -2n'
_symmetry_space_group_name_H-M 'P n a 21'
_atom_sites_solution_hydrogens geom
_atom_sites_solution_primary direct
_atom_sites_solution_secondary difmap
_audit_creation_method 'APEX2 v2012.12-0'
_cell_angle_alpha 90
_cell_angle_beta 90
_cell_angle_gamma 90
_cell_formula_units_Z 4
_cell_length_a 17.7602(7)
_cell_length_b 10.5542(4)
_cell_length_c 21.7285(8)
_cell_measurement_reflns_used 9819
_cell_measurement_temperature 100.(2)
_cell_measurement_theta_max 64.9839
_cell_measurement_theta_min 4.0691
_cell_volume 4072.9(3)
_computing_cell_refinement 'SAINT V8.27B (Bruker AXS Inc., 2012)'
_computing_data_collection 'Bruker APEX2 (Bruker-AXS, 2012)'
_computing_data_reduction 'SAINT V8.27B (Bruker AXS Inc., 2012)'
_computing_molecular_graphics 'DIAMOND (Brandenburg & Putz, 2012)'
_computing_publication_material 'Bruker SHELXTL (Bruker-AXS, 2008)'
_computing_structure_refinement 'SHELXL-97 (Sheldrick, 2008)'
_computing_structure_solution 'FLIPPER 25 (Spek, 2012)'
_diffrn_ambient_temperature 100(2)
_diffrn_detector_area_resol_mean 10.4167
_diffrn_measured_fraction_theta_full 0.999
_diffrn_measured_fraction_theta_max 0.999
_diffrn_measurement_device_type 'Bruker D8 VENTURE PHOTON 100 CMOS'
_diffrn_measurement_method '\w scans'
_diffrn_radiation_monochromator mirror
_diffrn_radiation_type CuK\a
_diffrn_radiation_wavelength 1.54178
_diffrn_reflns_av_R_equivalents 0.1124
_diffrn_reflns_av_sigmaI/netI 0.0589
_diffrn_reflns_limit_h_max 20
_diffrn_reflns_limit_h_min -20
_diffrn_reflns_limit_k_max 12
_diffrn_reflns_limit_k_min -12
_diffrn_reflns_limit_l_max 25
_diffrn_reflns_limit_l_min -25
_diffrn_reflns_number 60991
_diffrn_reflns_theta_full 65.10
_diffrn_reflns_theta_max 65.10
_diffrn_reflns_theta_min 4.07
_diffrn_source 'INCOATEC ImuS micro-focus source'
_exptl_absorpt_coefficient_mu 3.556
_exptl_absorpt_correction_T_max 0.81
_exptl_absorpt_correction_T_min 0.67
_exptl_absorpt_correction_type multi-scan
_exptl_absorpt_process_details 'SADABS (Bruker-AXS, 2012b)'
_exptl_crystal_colour 'clear colourless'
_exptl_crystal_density_diffrn 1.419
_exptl_crystal_density_method 'not measured'
_exptl_crystal_description plate
_exptl_crystal_F_000 1812
_exptl_crystal_size_max 0.120
_exptl_crystal_size_mid 0.120
_exptl_crystal_size_min 0.060
_refine_diff_density_max 2.827
_refine_diff_density_min -0.492
_refine_ls_abs_structure_details
; 
 The crystal is a racemic twin with a twin ratio of 52/48
;
_refine_ls_extinction_method none
_refine_ls_goodness_of_fit_ref 1.068
_refine_ls_hydrogen_treatment constr
_refine_ls_matrix_type full
_refine_ls_number_parameters 526
_refine_ls_number_reflns 6947
_refine_ls_number_restraints 19
_refine_ls_restrained_S_all 1.071
_refine_ls_R_factor_all 0.1015
_refine_ls_R_factor_gt 0.0843
_refine_ls_shift/su_max 0.004
_refine_ls_shift/su_mean 0.000
_refine_ls_structure_factor_coef Fsqd
_refine_ls_weighting_details 'calc w=1/[\s^2^(Fo^2^)+(0.1452P)^2^+13.3714P] where P=(Fo^2^+2Fc^2^)/3'
_refine_ls_weighting_scheme calc
_refine_ls_wR_factor_gt 0.2269
_refine_ls_wR_factor_ref 0.2412
_reflns_number_gt 5756
_reflns_number_total 6947
_reflns_threshold_expression >2\s(I)
_cod_data_source_file ol400728m_si_002.cif
_cod_data_source_block rap046_1m
_cod_original_formula_sum 'C42 H39 O7.50 P2 S4.50'
_cod_database_code 1511952

loop_
_space_group_symop_operation_xyz
'x, y, z'
'-x, -y, z+1/2'
'x+1/2, -y+1/2, z'
'-x+1/2, y+1/2, z+1/2'

loop_
_atom_site_type_symbol
_atom_site_label
_atom_site_fract_x
_atom_site_fract_y
_atom_site_fract_z
_atom_site_U_iso_or_equiv
_atom_site_adp_type
_atom_site_calc_flag
_atom_site_refinement_flags
_atom_site_occupancy
S S1 0.33343(10) 0.66572(17) 0.25323(10) 0.0270(4) Uani d . 1
S S2 0.04387(10) 0.55636(17) 0.24581(10) 0.0271(4) Uani d . 1
S S3 0.12172(11) 1.04417(18) 0.25161(11) 0.0316(5) Uani d . 1
P P1 0.16782(11) 0.76133(18) 0.30979(10) 0.0252(5) Uani d . 1
P P2 0.17709(11) 0.75532(19) 0.13342(10) 0.0249(5) Uani d . 1
O O1 0.2668(3) 0.5874(5) 0.2460(3) 0.0296(12) Uani d . 1
O O2 0.4056(3) 0.6042(5) 0.2506(3) 0.0330(12) Uani d . 1
O O3 0.0302(3) 0.6916(5) 0.2413(3) 0.0349(14) Uani d . 1
O O4 -0.0212(3) 0.4740(5) 0.2404(3) 0.0348(14) Uani d . 1
O O5 0.1035(3) 1.1757(5) 0.2462(3) 0.0390(14) Uani d . 1
O O6 0.1998(3) 1.0105(5) 0.2502(3) 0.0335(12) Uani d . 1
C C1 0.2593(4) 0.7896(7) 0.3493(4) 0.0243(17) Uani d . 1
C C2 0.3280(5) 0.7473(8) 0.3241(4) 0.0263(18) Uani d . 1
C C3 0.3958(5) 0.7704(8) 0.3527(4) 0.0314(19) Uani d . 1
H H3 0.4413 0.741 0.3347 0.038 Uiso calc R 1
C C4 0.3977(5) 0.8379(8) 0.4087(4) 0.034(2) Uani d . 1
H H4 0.4444 0.8529 0.4287 0.04 Uiso calc R 1
C C5 0.3327(5) 0.8814(7) 0.4341(4) 0.0287(19) Uani d . 1
H H5 0.3342 0.9285 0.4713 0.034 Uiso calc R 1
C C6 0.2636(5) 0.8571(8) 0.4055(4) 0.0294(18) Uani d . 1
H H6 0.2185 0.8865 0.4242 0.035 Uiso calc R 1
C C7 0.1393(5) 0.6095(7) 0.3465(4) 0.0278(18) Uani d . 1
C C8 0.0886(4) 0.5243(7) 0.3184(4) 0.0262(18) Uani d . 1
C C9 0.0724(5) 0.4059(8) 0.3437(4) 0.031(2) Uani d . 1
H H9 0.0395 0.3493 0.3229 0.038 Uiso calc R 1
C C10 0.1037(5) 0.3723(9) 0.3981(5) 0.038(2) Uani d . 1
H H10 0.0926 0.2919 0.4155 0.046 Uiso calc R 1
C C11 0.1515(5) 0.4537(8) 0.4283(4) 0.0325(19) Uani d . 1
H H11 0.1729 0.4291 0.4665 0.039 Uiso calc R 1
C C12 0.1690(5) 0.5724(8) 0.4034(4) 0.0276(18) Uani d . 1
H H12 0.2013 0.6282 0.4252 0.033 Uiso calc R 1
C C13 0.1043(5) 0.8746(7) 0.3507(4) 0.0297(19) Uani d . 1
C C14 0.0820(5) 0.9880(8) 0.3217(4) 0.0297(19) Uani d . 1
C C15 0.0257(5) 1.0637(8) 0.3473(4) 0.034(2) Uani d . 1
H H15 0.0086 1.1371 0.3263 0.041 Uiso calc R 1
C C16 -0.0050(5) 1.0310(9) 0.4038(5) 0.039(2) Uani d . 1
H H16 -0.0441 1.0811 0.4211 0.047 Uiso calc R 1
C C17 0.0209(5) 0.9262(8) 0.4348(4) 0.035(2) Uani d . 1
H H17 0.0028 0.9074 0.4749 0.042 Uiso calc R 1
C C18 0.0730(4) 0.8492(8) 0.4074(4) 0.0283(18) Uani d . 1
H H18 0.0883 0.7747 0.4284 0.034 Uiso calc R 1
C C19 0.3313(4) 0.7950(8) 0.1985(4) 0.0248(17) Uani d . 1
H H19A 0.2845 0.8449 0.2038 0.03 Uiso calc R 1
H H19B 0.3748 0.8518 0.2053 0.03 Uiso calc R 1
C C20 0.1137(5) 0.5074(8) 0.1901(4) 0.0272(18) Uani d . 1
H H20A 0.1619 0.5513 0.1983 0.033 Uiso calc R 1
H H20B 0.1223 0.415 0.1934 0.033 Uiso calc R 1
C C21 0.0731(5) 0.9579(8) 0.1942(4) 0.0310(19) Uani d . 1
H H21A 0.0791 0.8658 0.2015 0.037 Uiso calc R 1
H H21B 0.0188 0.9784 0.1957 0.037 Uiso calc R 1
C C22 0.3345(4) 0.7396(7) 0.1336(4) 0.0246(17) Uani d . 1
C C23 0.4043(5) 0.7119(8) 0.1087(4) 0.035(2) Uani d . 1
H H23 0.4483 0.7324 0.1315 0.042 Uiso calc R 1
C C24 0.4120(5) 0.6553(9) 0.0518(4) 0.036(2) Uani d . 1
H H24 0.4602 0.6319 0.0368 0.043 Uiso calc R 1
C C25 0.3467(5) 0.6329(7) 0.0163(4) 0.0291(18) Uani d . 1
H H25 0.351 0.5976 -0.0237 0.035 Uiso calc R 1
C C26 0.2774(5) 0.6621(8) 0.0398(4) 0.0322(19) Uani d . 1
H H26 0.2337 0.6447 0.016 0.039 Uiso calc R 1
C C27 0.2695(5) 0.7172(7) 0.0982(4) 0.0288(19) Uani d . 1
C C28 0.1136(4) 0.6465(8) 0.0944(4) 0.0282(18) Uani d . 1
C C29 0.0855(5) 0.6669(8) 0.0338(4) 0.0292(19) Uani d . 1
H H29 0.1027 0.7385 0.0113 0.035 Uiso calc R 1
C C30 0.0340(5) 0.5862(9) 0.0063(5) 0.039(2) Uani d . 1
H H30 0.017 0.6021 -0.0344 0.047 Uiso calc R 1
C C31 0.0072(5) 0.4817(9) 0.0387(4) 0.035(2) Uani d . 1
H H31 -0.0287 0.4265 0.0205 0.042 Uiso calc R 1
C C32 0.0336(5) 0.4589(8) 0.0980(5) 0.037(2) Uani d . 1
H H32 0.0156 0.387 0.1197 0.045 Uiso calc R 1
C C33 0.0864(5) 0.5395(7) 0.1268(4) 0.0270(18) Uani d . 1
C C34 0.1056(5) 0.9933(8) 0.1307(4) 0.0280(17) Uani d . 1
C C35 0.0878(5) 1.1096(8) 0.1052(5) 0.036(2) Uani d . 1
H H35 0.0554 1.165 0.1272 0.043 Uiso calc R 1
C C36 0.1159(5) 1.1480(8) 0.0484(4) 0.034(2) Uani d . 1
H H36 0.1044 1.2296 0.0325 0.041 Uiso calc R 1
C C37 0.1614(5) 1.0638(9) 0.0153(5) 0.038(2) Uani d . 1
H H37 0.1802 1.0875 -0.024 0.046 Uiso calc R 1
C C38 0.1794(5) 0.9461(8) 0.0396(4) 0.0315(19) Uani d . 1
H H38 0.2109 0.8907 0.0167 0.038 Uiso calc R 1
C C39 0.1523(5) 0.9072(8) 0.0965(4) 0.0308(19) Uani d . 1
S S4 0.79017(15) 0.2869(2) 0.36527(12) 0.0461(6) Uani d . 1
O O7 0.8352(6) 0.2201(8) 0.4115(4) 0.074(3) Uani d . 1
C C40 0.8550(6) 0.3733(11) 0.3203(6) 0.055(3) Uani d . 1
H H40A 0.8833 0.4315 0.3467 0.082 Uiso calc R 1
H H40B 0.8278 0.4218 0.2889 0.082 Uiso calc R 1
H H40C 0.89 0.3145 0.3002 0.082 Uiso calc R 1
C C41 0.7690(6) 0.1752(10) 0.3060(5) 0.049(2) Uani d . 1
H H41A 0.8138 0.1238 0.2974 0.073 Uiso calc R 1
H H41B 0.7539 0.2204 0.2686 0.073 Uiso calc R 1
H H41C 0.7279 0.1199 0.3195 0.073 Uiso calc R 1
S S5 0.8299(4) 0.2404(5) 0.0827(3) 0.0551(16) Uani d P 0.5
O O8 0.8927(9) 0.2416(12) 0.0473(7) 0.052(4) Uani d PU 0.5
C C42 0.8237(8) 0.3814(14) 0.1288(7) 0.021(3) Uani d PU 0.5
H H42A 0.8372 0.4552 0.1038 0.031 Uiso calc PR 0.5
H H42B 0.8584 0.3747 0.1637 0.031 Uiso calc PR 0.5
H H42C 0.7721 0.3911 0.1441 0.031 Uiso calc PR 0.5
C C43 0.7942(15) 0.136(2) 0.1274(12) 0.062(6) Uani d PU 0.5
H H43A 0.7955 0.0531 0.1072 0.094 Uiso calc PR 0.5
H H43B 0.7419 0.1586 0.1367 0.094 Uiso calc PR 0.5
H H43C 0.8233 0.1325 0.1657 0.094 Uiso calc PR 0.5

loop_
_atom_site_aniso_label
_atom_site_aniso_U_11
_atom_site_aniso_U_22
_atom_site_aniso_U_33
_atom_site_aniso_U_12
_atom_site_aniso_U_13
_atom_site_aniso_U_23
S1 0.0275(9) 0.0242(9) 0.0292(10) 0.0011(7) -0.0021(9) -0.0020(9)
S2 0.0248(9) 0.0242(9) 0.0322(10) -0.0016(7) -0.0006(9) 0.0029(9)
S3 0.0391(10) 0.0227(9) 0.0331(11) -0.0006(8) 0.0031(10) -0.0011(9)
P1 0.0277(10) 0.0223(10) 0.0255(11) -0.0012(8) 0.0004(9) -0.0023(9)
P2 0.0265(10) 0.0226(10) 0.0256(11) 0.0010(8) -0.0003(9) -0.0005(9)
O1 0.027(3) 0.029(3) 0.033(3) -0.003(2) 0.002(3) 0.000(3)
O2 0.026(3) 0.041(3) 0.032(3) 0.006(2) 0.002(3) 0.001(3)
O3 0.032(3) 0.027(3) 0.045(4) 0.000(2) -0.006(3) 0.000(3)
O4 0.029(3) 0.032(3) 0.043(4) -0.004(2) 0.002(3) 0.001(3)
O5 0.054(4) 0.022(3) 0.041(3) 0.001(2) 0.005(3) 0.001(3)
O6 0.039(3) 0.030(3) 0.032(3) -0.009(2) 0.002(3) 0.000(3)
C1 0.030(4) 0.018(4) 0.025(4) 0.003(3) -0.004(3) 0.002(3)
C2 0.037(5) 0.023(4) 0.019(4) -0.006(3) 0.002(3) 0.002(3)
C3 0.030(4) 0.028(4) 0.036(5) 0.001(3) -0.003(4) -0.010(4)
C4 0.042(5) 0.028(4) 0.031(5) -0.004(4) -0.007(4) 0.001(4)
C5 0.036(5) 0.022(4) 0.029(5) -0.002(3) 0.003(4) -0.004(4)
C6 0.035(5) 0.024(4) 0.029(4) -0.002(4) 0.003(4) 0.001(4)
C7 0.033(5) 0.020(4) 0.031(5) -0.004(3) 0.002(4) 0.000(3)
C8 0.021(4) 0.019(4) 0.039(5) -0.002(3) -0.003(4) 0.000(4)
C9 0.036(5) 0.028(4) 0.031(5) -0.002(4) -0.005(4) 0.006(4)
C10 0.049(6) 0.028(5) 0.037(5) -0.004(4) 0.001(4) 0.006(4)
C11 0.037(5) 0.029(4) 0.032(5) -0.001(4) -0.002(4) 0.006(4)
C12 0.031(5) 0.028(4) 0.024(4) -0.002(3) 0.000(3) 0.002(4)
C13 0.034(5) 0.023(4) 0.032(5) -0.001(3) -0.003(4) -0.005(4)
C14 0.036(5) 0.027(4) 0.026(5) 0.003(4) -0.001(4) -0.004(4)
C15 0.041(5) 0.021(4) 0.041(5) 0.006(4) 0.009(4) -0.007(4)
C16 0.041(5) 0.034(5) 0.043(5) 0.000(4) 0.014(4) -0.010(4)
C17 0.041(5) 0.033(5) 0.031(5) -0.012(4) 0.005(4) -0.014(4)
C18 0.027(4) 0.033(4) 0.025(4) -0.005(4) -0.003(3) -0.004(4)
C19 0.022(4) 0.036(5) 0.016(4) 0.003(3) -0.005(3) -0.007(3)
C20 0.024(4) 0.033(5) 0.025(4) 0.000(3) 0.005(3) -0.008(4)
C21 0.024(4) 0.029(4) 0.040(5) -0.003(3) 0.001(4) -0.011(4)
C22 0.019(4) 0.031(4) 0.024(4) -0.003(3) 0.001(4) 0.005(4)
C23 0.036(5) 0.028(4) 0.041(5) -0.008(4) 0.012(4) 0.001(4)
C24 0.031(5) 0.034(5) 0.044(6) -0.010(4) 0.010(4) -0.014(4)
C25 0.031(4) 0.019(4) 0.036(5) 0.002(3) 0.012(4) 0.003(4)
C26 0.038(5) 0.030(4) 0.028(4) 0.000(4) -0.003(4) 0.009(4)
C27 0.039(5) 0.012(3) 0.035(5) -0.004(3) 0.005(4) -0.004(3)
C28 0.027(4) 0.024(4) 0.034(5) 0.006(3) 0.000(4) -0.003(4)
C29 0.026(4) 0.032(5) 0.029(5) 0.004(4) 0.006(3) -0.003(4)
C30 0.039(5) 0.033(5) 0.044(6) 0.003(4) -0.009(4) -0.013(4)
C31 0.029(4) 0.039(5) 0.037(5) 0.007(4) -0.001(4) -0.016(4)
C32 0.034(5) 0.025(4) 0.054(6) -0.005(4) 0.002(4) -0.018(4)
C33 0.032(5) 0.018(4) 0.031(5) 0.001(3) -0.002(4) -0.009(4)
C34 0.033(4) 0.022(4) 0.029(4) -0.002(3) -0.002(4) 0.001(4)
C35 0.040(5) 0.025(4) 0.042(5) 0.008(4) 0.003(4) -0.004(4)
C36 0.045(5) 0.023(4) 0.035(5) 0.003(4) -0.003(4) 0.010(4)
C37 0.042(5) 0.040(5) 0.032(5) 0.001(4) 0.005(4) 0.010(4)
C38 0.036(5) 0.025(4) 0.034(5) -0.002(4) 0.002(4) 0.006(4)
C39 0.038(5) 0.029(4) 0.026(4) 0.006(4) -0.004(4) -0.003(4)
S4 0.0587(16) 0.0375(13) 0.0421(14) -0.0014(11) 0.0062(12) -0.0018(11)
O7 0.102(8) 0.065(6) 0.055(5) 0.015(5) -0.007(5) 0.003(5)
C40 0.045(6) 0.051(6) 0.068(8) -0.004(5) 0.010(6) -0.008(6)
C41 0.047(6) 0.039(5) 0.060(7) -0.001(4) -0.001(5) -0.001(5)
S5 0.101(5) 0.026(2) 0.038(3) 0.011(3) 0.035(3) -0.011(2)
O8 0.070(6) 0.031(5) 0.055(6) -0.015(4) 0.025(5) -0.016(4)
C42 0.023(5) 0.021(5) 0.019(5) 0.010(4) 0.001(4) -0.006(4)
C43 0.073(8) 0.052(8) 0.063(8) -0.004(6) 0.009(6) 0.000(6)

loop_
_atom_type_symbol
_atom_type_description
_atom_type_scat_dispersion_real
_atom_type_scat_dispersion_imag
_atom_type_scat_source
C C 0.0181 0.0091 'International Tables Vol C Tables 4.2.6.8 and 6.1.1.4'
H H 0.0000 0.0000 'International Tables Vol C Tables 4.2.6.8 and 6.1.1.4'
O O 0.0492 0.0322 'International Tables Vol C Tables 4.2.6.8 and 6.1.1.4'
P P 0.2955 0.4335 'International Tables Vol C Tables 4.2.6.8 and 6.1.1.4'
S S 0.3331 0.5567 'International Tables Vol C Tables 4.2.6.8 and 6.1.1.4'

loop_
_geom_angle_atom_site_label_1
_geom_angle_atom_site_label_2
_geom_angle_atom_site_label_3
_geom_angle
O2 S1 O1 117.7(3)
O2 S1 C2 107.7(4)
O1 S1 C2 109.1(4)
O2 S1 C19 109.4(4)
O1 S1 C19 109.9(4)
C2 S1 C19 101.8(4)
O4 S2 O3 116.8(3)
O4 S2 C8 108.1(4)
O3 S2 C8 108.6(4)
O4 S2 C20 108.7(4)
O3 S2 C20 110.5(4)
C8 S2 C20 103.3(4)
O5 S3 O6 117.3(3)
O5 S3 C21 109.4(4)
O6 S3 C21 109.3(4)
O5 S3 C14 107.7(4)
O6 S3 C14 108.6(4)
C21 S3 C14 103.8(4)
C7 P1 C1 100.2(4)
C7 P1 C13 100.5(4)
C1 P1 C13 101.9(4)
C28 P2 C39 101.4(4)
C28 P2 C27 102.6(4)
C39 P2 C27 102.7(4)
C2 C1 C6 116.6(7)
C2 C1 P1 121.7(6)
C6 C1 P1 121.7(6)
C3 C2 C1 121.7(8)
C3 C2 S1 115.6(6)
C1 C2 S1 122.7(6)
C2 C3 C4 120.0(8)
C2 C3 H3 120.0
C4 C3 H3 120.0
C5 C4 C3 120.1(9)
C5 C4 H4 120.0
C3 C4 H4 120.0
C4 C5 C6 120.2(8)
C4 C5 H5 119.9
C6 C5 H5 119.9
C5 C6 C1 121.5(8)
C5 C6 H6 119.3
C1 C6 H6 119.3
C12 C7 C8 116.4(7)
C12 C7 P1 121.1(6)
C8 C7 P1 122.4(6)
C9 C8 C7 122.1(8)
C9 C8 S2 115.0(6)
C7 C8 S2 122.8(6)
C10 C9 C8 119.6(8)
C10 C9 H9 120.2
C8 C9 H9 120.2
C9 C10 C11 120.4(8)
C9 C10 H10 119.8
C11 C10 H10 119.8
C10 C11 C12 120.8(8)
C10 C11 H11 119.6
C12 C11 H11 119.6
C7 C12 C11 120.5(8)
C7 C12 H12 119.7
C11 C12 H12 119.7
C18 C13 C14 116.8(8)
C18 C13 P1 122.9(6)
C14 C13 P1 120.1(7)
C15 C14 C13 120.6(8)
C15 C14 S3 115.8(7)
C13 C14 S3 123.6(7)
C16 C15 C14 119.5(9)
C16 C15 H15 120.3
C14 C15 H15 120.3
C17 C16 C15 120.2(8)
C17 C16 H16 119.9
C15 C16 H16 119.9
C18 C17 C16 119.4(9)
C18 C17 H17 120.3
C16 C17 H17 120.3
C17 C18 C13 123.1(9)
C17 C18 H18 118.4
C13 C18 H18 118.4
C22 C19 S1 108.5(6)
C22 C19 H19A 110.0
S1 C19 H19A 110.0
C22 C19 H19B 110.0
S1 C19 H19B 110.0
H19A C19 H19B 108.4
C33 C20 S2 109.2(6)
C33 C20 H20A 109.8
S2 C20 H20A 109.8
C33 C20 H20B 109.8
S2 C20 H20B 109.8
H20A C20 H20B 108.3
C34 C21 S3 108.9(6)
C34 C21 H21A 109.9
S3 C21 H21A 109.9
C34 C21 H21B 109.9
S3 C21 H21B 109.9
H21A C21 H21B 108.3
C23 C22 C27 119.0(9)
C23 C22 C19 118.3(7)
C27 C22 C19 122.7(7)
C24 C23 C22 122.0(9)
C24 C23 H23 119.0
C22 C23 H23 119.0
C23 C24 C25 118.8(8)
C23 C24 H24 120.6
C25 C24 H24 120.6
C26 C25 C24 119.8(9)
C26 C25 H25 120.1
C24 C25 H25 120.1
C25 C26 C27 121.4(8)
C25 C26 H26 119.3
C27 C26 H26 119.3
C26 C27 C22 118.9(8)
C26 C27 P2 123.5(7)
C22 C27 P2 117.6(6)
C33 C28 C29 117.4(8)
C33 C28 P2 118.9(7)
C29 C28 P2 123.6(7)
C30 C29 C28 122.5(9)
C30 C29 H29 118.7
C28 C29 H29 118.7
C29 C30 C31 119.6(9)
C29 C30 H30 120.2
C31 C30 H30 120.2
C32 C31 C30 119.3(8)
C32 C31 H31 120.3
C30 C31 H31 120.3
C31 C32 C33 122.1(9)
C31 C32 H32 119.0
C33 C32 H32 119.0
C32 C33 C28 119.1(8)
C32 C33 C20 119.1(8)
C28 C33 C20 121.8(7)
C35 C34 C39 119.1(8)
C35 C34 C21 119.2(8)
C39 C34 C21 121.7(7)
C34 C35 C36 122.2(8)
C34 C35 H35 118.9
C36 C35 H35 118.9
C35 C36 C37 118.5(8)
C35 C36 H36 120.7
C37 C36 H36 120.7
C38 C37 C36 120.4(9)
C38 C37 H37 119.8
C36 C37 H37 119.8
C37 C38 C39 121.6(9)
C37 C38 H38 119.2
C39 C38 H38 119.2
C38 C39 C34 118.2(8)
C38 C39 P2 124.1(7)
C34 C39 P2 117.6(6)
O7 S4 C40 105.8(6)
O7 S4 C41 107.0(5)
C40 S4 C41 94.5(5)
S4 C40 H40A 109.5
S4 C40 H40B 109.5
H40A C40 H40B 109.5
S4 C40 H40C 109.5
H40A C40 H40C 109.5
H40B C40 H40C 109.5
S4 C41 H41A 109.5
S4 C41 H41B 109.5
H41A C41 H41B 109.5
S4 C41 H41C 109.5
H41A C41 H41C 109.5
H41B C41 H41C 109.5
O8 S5 C43 132.6(12)
O8 S5 C42 111.0(8)
C43 S5 C42 101.9(10)
S5 C42 H42A 109.5
S5 C42 H42B 109.5
H42A C42 H42B 109.5
S5 C42 H42C 109.5
H42A C42 H42C 109.5
H42B C42 H42C 109.5
S5 C43 H43A 109.5
S5 C43 H43B 109.5
H43A C43 H43B 109.5
S5 C43 H43C 109.5
H43A C43 H43C 109.5
H43B C43 H43C 109.5

loop_
_geom_bond_atom_site_label_1
_geom_bond_atom_site_label_2
_geom_bond_distance
S1 O2 1.437(5)
S1 O1 1.452(5)
S1 C2 1.766(9)
S1 C19 1.810(9)
S2 O4 1.450(6)
S2 O3 1.452(6)
S2 C8 1.798(9)
S2 C20 1.807(8)
S3 O5 1.431(6)
S3 O6 1.432(6)
S3 C21 1.769(9)
S3 C14 1.780(9)
P1 C7 1.861(8)
P1 C1 1.861(8)
P1 C13 1.869(9)
P2 C28 1.819(9)
P2 C39 1.845(9)
P2 C27 1.855(9)
C1 C2 1.410(11)
C1 C6 1.416(12)
C2 C3 1.378(12)
C3 C4 1.409(13)
C3 H3 0.95
C4 C5 1.359(12)
C4 H4 0.95
C5 C6 1.400(12)
C5 H5 0.95
C6 H6 0.95
C7 C12 1.399(12)
C7 C8 1.412(11)
C8 C9 1.395(12)
C9 C10 1.353(13)
C9 H9 0.95
C10 C11 1.375(13)
C10 H10 0.95
C11 C12 1.400(12)
C11 H11 0.95
C12 H12 0.95
C13 C18 1.378(12)
C13 C14 1.409(12)
C14 C15 1.395(12)
C15 C16 1.386(13)
C15 H15 0.95
C16 C17 1.374(14)
C16 H16 0.95
C17 C18 1.368(12)
C17 H17 0.95
C18 H18 0.95
C19 C22 1.526(12)
C19 H19A 0.99
C19 H19B 0.99
C20 C33 1.497(12)
C20 H20A 0.99
C20 H20B 0.99
C21 C34 1.542(13)
C21 H21A 0.99
C21 H21B 0.99
C22 C23 1.385(12)
C22 C27 1.407(12)
C23 C24 1.380(13)
C23 H23 0.95
C24 C25 1.412(13)
C24 H24 0.95
C25 C26 1.367(12)
C25 H25 0.95
C26 C27 1.403(13)
C26 H26 0.95
C28 C33 1.417(12)
C28 C29 1.425(12)
C29 C30 1.385(12)
C29 H29 0.95
C30 C31 1.392(14)
C30 H30 0.95
C31 C32 1.391(14)
C31 H31 0.95
C32 C33 1.412(12)
C32 H32 0.95
C34 C35 1.383(12)
C34 C39 1.437(12)
C35 C36 1.391(13)
C35 H35 0.95
C36 C37 1.401(14)
C36 H36 0.95
C37 C38 1.387(13)
C37 H37 0.95
C38 C39 1.389(13)
C38 H38 0.95
S4 O7 1.465(9)
S4 C40 1.765(11)
S4 C41 1.785(11)
C40 H40A 0.98
C40 H40B 0.98
C40 H40C 0.98
C41 H41A 0.98
C41 H41B 0.98
C41 H41C 0.98
S5 O8 1.356(15)
S5 C43 1.60(2)
S5 C42 1.798(15)
C42 H42A 0.98
C42 H42B 0.98
C42 H42C 0.98
C43 H43A 0.98
C43 H43B 0.98
C43 H43C 0.98
